data_1559210
loop_
_publ_author_name
'Whalen, Aislinn C.'
'Hernandez Brito, Claudia'
'Choi, Kyoung H.'
'Warner, Ellen J. T.'
'Thole, David A.'
'Gau, Michael R.'
'Carroll, Patrick J.'
'Anstey, Mitchell R.'

_publ_section_title
;
 10-Phenyl-10<i>H</i>-phenoxazine-4,6-diol tetrahydrofuran monosolvate
;
_journal_coeditor_code PK4031
_journal_issue 9
_journal_name_full IUCrData
_journal_page_first x201276
_journal_paper_doi 10.1107/S2414314620012766
_journal_volume 5
_journal_year 2020
_chemical_formula_iupac 'C18 H13 N O3, C4 H8 O'
_chemical_formula_moiety 'C18 H13 N O3, C4 H8 O'
_chemical_formula_sum 'C22 H21 N O4'
_chemical_formula_weight 363.40
_chemical_name_systematic
;
10-Phenyl-10<i>H</i>-phenoxazine-4,6-diol tetrahydrofuran monosolvate
;
_space_group_crystal_system monoclinic
_space_group_IT_number 14
_space_group_name_Hall '-P 2yn'
_space_group_name_H-M_alt 'P 1 21/n 1'
_atom_sites_solution_hydrogens mixed
_audit_creation_method
;
Olex2 1.3
(compiled 2020.07.31 svn.rc2a77460 for OlexSys, GUI svn.r6145)
;
_cell_angle_alpha 90
_cell_angle_beta 111.1170(10)
_cell_angle_gamma 90
_cell_formula_units_Z 4
_cell_length_a 8.2694(3)
_cell_length_b 21.1783(8)
_cell_length_c 10.7050(4)
_cell_measurement_reflns_used 9962
_cell_measurement_temperature 99.99
_cell_measurement_theta_max 25.371
_cell_measurement_theta_min 3.268
_cell_volume 1748.89(11)
_computing_cell_refinement
;
SAINT (Bruker, 2018)
;
_computing_data_collection
;
SAINT (Bruker, 2018)
;
_computing_data_reduction
;
SAINT (Bruker, 2018)
;
_computing_molecular_graphics
;
<i>OLEX2</i> (Dolomanov <i>et al.</i>,  2009)
;
_computing_publication_material
;
<i>OLEX2</i> (Dolomanov <i>et al.</i>,  2009)
;
_computing_structure_refinement
;
SHELXL (Sheldrick, 2015b)
;
_computing_structure_solution
;
SHELXT (Sheldrick, 2015a)
;
_diffrn_ambient_temperature 99.99
_diffrn_measured_fraction_theta_full 0.998
_diffrn_measured_fraction_theta_max 0.995
_diffrn_measurement_device_type 'Bruker D8 Quest CMOS Photon 100'
_diffrn_measurement_method '\w and \f scans'
_diffrn_radiation_type MoK\a
_diffrn_radiation_wavelength 0.71073
_diffrn_reflns_av_R_equivalents 0.0462
_diffrn_reflns_av_unetI/netI 0.0224
_diffrn_reflns_limit_h_max 9
_diffrn_reflns_limit_h_min -9
_diffrn_reflns_limit_k_max 25
_diffrn_reflns_limit_k_min -25
_diffrn_reflns_limit_l_max 11
_diffrn_reflns_limit_l_min -12
_diffrn_reflns_number 27791
_diffrn_reflns_theta_full 25.242
_diffrn_reflns_theta_max 25.436
_diffrn_reflns_theta_min 3.267
_diffrn_source_current 30.0
_diffrn_source_power 1.5
_diffrn_source_voltage 50.0
_exptl_absorpt_coefficient_mu 0.095
_exptl_absorpt_correction_T_max 0.7452
_exptl_absorpt_correction_T_min 0.6918
_exptl_absorpt_correction_type multi-scan
_exptl_absorpt_process_details
;
(SADABS; Bruker, 2018)
;
_exptl_crystal_colour colourless
_exptl_crystal_density_diffrn 1.380
_exptl_crystal_description plank
_exptl_crystal_F_000 768
_exptl_crystal_size_max 0.37
_exptl_crystal_size_mid 0.29
_exptl_crystal_size_min 0.14
_refine_diff_density_max 0.170
_refine_diff_density_min -0.253
_refine_ls_extinction_method none
_refine_ls_goodness_of_fit_ref 1.061
_refine_ls_hydrogen_treatment mixed
_refine_ls_matrix_type full
_refine_ls_number_parameters 271
_refine_ls_number_reflns 3212
_refine_ls_number_restraints 76
_refine_ls_restrained_S_all 1.050
_refine_ls_R_factor_all 0.0482
_refine_ls_R_factor_gt 0.0365
_refine_ls_shift/su_max 0.001
_refine_ls_shift/su_mean 0.000
_refine_ls_structure_factor_coef Fsqd
_refine_ls_weighting_details 'w=1/[\s^2^(Fo^2^)+(0.0442P)^2^+0.5498P] where P=(Fo^2^+2Fc^2^)/3'
_refine_ls_weighting_scheme calc
_refine_ls_wR_factor_gt 0.0838
_refine_ls_wR_factor_ref 0.0897
_reflns_number_gt 2674
_reflns_number_total 3212
_reflns_threshold_expression 'I > 2\s(I)'
_cod_data_source_file pk4031sup1.cif
_cod_data_source_block I
_cod_database_code 1559210
_shelx_space_group_comment
;
The symmetry employed for this shelxl refinement is uniquely defined
by the following loop, which should always be used as a source of
symmetry information in preference to the above space-group names.
They are only intended as comments.
;
_shelx_estimated_absorpt_t_min 0.966
_shelx_estimated_absorpt_t_max 0.987

loop_
_space_group_symop_operation_xyz
'x, y, z'
'-x+1/2, y+1/2, -z+1/2'
'-x, -y, -z'
'x-1/2, -y-1/2, z-1/2'

loop_
_atom_site_type_symbol
_atom_site_label
_atom_site_fract_x
_atom_site_fract_y
_atom_site_fract_z
_atom_site_U_iso_or_equiv
_atom_site_adp_type
_atom_site_calc_flag
_atom_site_occupancy
_atom_site_disorder_assembly
_atom_site_disorder_group
O O1 0.48901(12) 0.35256(4) 0.42474(9) 0.0174(2) Uani d 1 . .
O O2 0.75882(13) 0.27069(5) 0.47249(11) 0.0234(2) Uani d 1 . .
H H2 0.711(3) 0.2971(11) 0.399(2) 0.057(6) Uiso d 1 . .
O O3 0.46637(13) 0.44236(5) 0.23825(10) 0.0211(2) Uani d 1 . .
H H3 0.532(3) 0.4065(11) 0.259(2) 0.056(6) Uiso d 1 . .
N N1 0.32048(14) 0.36710(5) 0.60817(11) 0.0170(3) Uani d 1 . .
C C1 0.33959(19) 0.42379(7) 0.81239(15) 0.0222(3) Uani d 1 . .
H H1 0.437572 0.446068 0.808879 0.027 Uiso calc 1 . .
C C2 0.2799(2) 0.43476(7) 0.91599(15) 0.0262(4) Uani d 1 . .
H H2A 0.337715 0.464365 0.984125 0.031 Uiso calc 1 . .
C C3 0.1361(2) 0.40269(7) 0.92040(16) 0.0271(4) Uani d 1 . .
H H3A 0.095770 0.410182 0.991689 0.033 Uiso calc 1 . .
C C4 0.0514(2) 0.35982(7) 0.82124(16) 0.0254(3) Uani d 1 . .
H H4 -0.047690 0.338086 0.824147 0.030 Uiso calc 1 . .
C C5 0.11060(18) 0.34832(7) 0.71710(15) 0.0205(3) Uani d 1 . .
H H5 0.052181 0.318918 0.648693 0.025 Uiso calc 1 . .
C C6 0.25548(18) 0.38013(6) 0.71400(14) 0.0166(3) Uani d 1 . .
C C7 0.73513(18) 0.23963(7) 0.67830(15) 0.0216(3) Uani d 1 . .
H H7 0.826737 0.210208 0.692460 0.026 Uiso calc 1 . .
C C8 0.65703(18) 0.24613(7) 0.77205(15) 0.0206(3) Uani d 1 . .
H H8 0.697378 0.221394 0.851363 0.025 Uiso calc 1 . .
C C9 0.52065(17) 0.28807(6) 0.75289(14) 0.0173(3) Uani d 1 . .
H H9 0.467994 0.291674 0.818144 0.021 Uiso calc 1 . .
C C10 0.46193(17) 0.32481(6) 0.63683(13) 0.0154(3) Uani d 1 . .
C C11 0.54326(17) 0.31868(6) 0.54403(13) 0.0155(3) Uani d 1 . .
C C12 0.67853(17) 0.27654(6) 0.56296(14) 0.0178(3) Uani d 1 . .
C C13 0.39217(16) 0.40665(6) 0.42331(13) 0.0148(3) Uani d 1 . .
C C14 0.30677(17) 0.41490(6) 0.51257(13) 0.0155(3) Uani d 1 . .
C C15 0.20860(17) 0.46948(6) 0.50202(14) 0.0175(3) Uani d 1 . .
H H15 0.149204 0.476407 0.562010 0.021 Uiso calc 1 . .
C C16 0.19783(17) 0.51370(7) 0.40367(14) 0.0193(3) Uani d 1 . .
H H16 0.130145 0.550674 0.396867 0.023 Uiso calc 1 . .
C C17 0.28348(17) 0.50509(7) 0.31540(14) 0.0190(3) Uani d 1 . .
H H17 0.274521 0.535752 0.248457 0.023 Uiso calc 1 . .
C C18 0.38298(17) 0.45100(7) 0.32567(13) 0.0162(3) Uani d 1 . .
O O4 0.69658(12) 0.34718(5) 0.24978(10) 0.0227(2) Uani d 1 . .
C C19 0.8657(14) 0.3770(8) 0.3042(10) 0.0246(11) Uani d 0.511(8) A 1
H H19A 0.957377 0.345769 0.348915 0.030 Uiso calc 0.511(8) A 1
H H19B 0.867345 0.410702 0.368699 0.030 Uiso calc 0.511(8) A 1
C C20 0.8879(13) 0.4040(5) 0.1804(8) 0.0263(13) Uani d 0.511(8) A 1
H H20A 1.012157 0.408602 0.193679 0.032 Uiso calc 0.511(8) A 1
H H20B 0.830823 0.445729 0.157328 0.032 Uiso calc 0.511(8) A 1
C C21 0.8004(6) 0.3555(2) 0.0715(4) 0.0213(10) Uani d 0.511(8) A 1
H H21A 0.749212 0.376122 -0.017070 0.026 Uiso calc 0.511(8) A 1
H H21B 0.884354 0.323096 0.067003 0.026 Uiso calc 0.511(8) A 1
C C22 0.660(2) 0.3262(7) 0.1139(8) 0.0221(4) Uani d 0.511(8) A 1
H H22A 0.543625 0.340720 0.054752 0.026 Uiso calc 0.511(8) A 1
H H22B 0.663826 0.279574 0.109859 0.026 Uiso calc 0.511(8) A 1
C C19' 0.8568(15) 0.3837(9) 0.2936(10) 0.0246(11) Uani d 0.489(8) A 2
H H19C 0.949284 0.359863 0.362841 0.030 Uiso calc 0.489(8) A 2
H H19D 0.839036 0.424097 0.333275 0.030 Uiso calc 0.489(8) A 2
C C20' 0.9104(13) 0.3965(6) 0.1747(9) 0.0263(13) Uani d 0.489(8) A 2
H H20C 1.005949 0.368206 0.175162 0.032 Uiso calc 0.489(8) A 2
H H20D 0.946960 0.440913 0.173706 0.032 Uiso calc 0.489(8) A 2
C C21' 0.7445(7) 0.3824(3) 0.0560(4) 0.0240(11) Uani d 0.489(8) A 2
H H21C 0.769927 0.368516 -0.023244 0.029 Uiso calc 0.489(8) A 2
H H21D 0.666759 0.419599 0.031880 0.029 Uiso calc 0.489(8) A 2
C C22' 0.667(2) 0.3288(7) 0.1124(8) 0.0221(4) Uani d 0.489(8) A 2
H H22C 0.540968 0.324390 0.060592 0.026 Uiso calc 0.489(8) A 2
H H22D 0.724585 0.288228 0.109658 0.026 Uiso calc 0.489(8) A 2

loop_
_atom_site_aniso_label
_atom_site_aniso_U_11
_atom_site_aniso_U_22
_atom_site_aniso_U_33
_atom_site_aniso_U_12
_atom_site_aniso_U_13
_atom_site_aniso_U_23
O1 0.0208(5) 0.0185(5) 0.0146(5) 0.0032(4) 0.0084(4) 0.0009(4)
O2 0.0243(5) 0.0252(6) 0.0250(6) 0.0046(4) 0.0141(5) 0.0002(5)
O3 0.0245(5) 0.0250(6) 0.0181(5) -0.0001(4) 0.0127(4) 0.0015(4)
N1 0.0187(6) 0.0189(6) 0.0159(6) 0.0034(5) 0.0092(5) 0.0036(5)
C1 0.0257(8) 0.0220(7) 0.0207(8) -0.0019(6) 0.0105(6) 0.0024(6)
C2 0.0413(9) 0.0209(8) 0.0187(8) 0.0016(7) 0.0134(7) -0.0003(6)
C3 0.0411(9) 0.0258(8) 0.0239(8) 0.0083(7) 0.0231(7) 0.0065(7)
C4 0.0267(8) 0.0256(8) 0.0312(9) 0.0026(6) 0.0194(7) 0.0071(7)
C5 0.0225(7) 0.0181(7) 0.0226(8) 0.0024(6) 0.0103(6) 0.0017(6)
C6 0.0206(7) 0.0158(7) 0.0157(7) 0.0046(5) 0.0093(6) 0.0041(6)
C7 0.0184(7) 0.0189(7) 0.0269(8) 0.0027(6) 0.0075(6) 0.0013(6)
C8 0.0207(7) 0.0184(7) 0.0204(7) -0.0010(6) 0.0047(6) 0.0033(6)
C9 0.0184(7) 0.0180(7) 0.0156(7) -0.0027(5) 0.0064(6) -0.0009(5)
C10 0.0148(6) 0.0133(6) 0.0166(7) -0.0024(5) 0.0039(5) -0.0030(5)
C11 0.0168(7) 0.0150(7) 0.0128(7) -0.0029(5) 0.0030(5) -0.0004(5)
C12 0.0168(7) 0.0175(7) 0.0204(7) -0.0036(5) 0.0083(6) -0.0044(6)
C13 0.0114(6) 0.0155(7) 0.0157(7) -0.0005(5) 0.0025(5) -0.0018(5)
C14 0.0135(6) 0.0183(7) 0.0135(7) -0.0032(5) 0.0035(5) 0.0001(5)
C15 0.0150(7) 0.0217(7) 0.0167(7) 0.0000(5) 0.0069(6) -0.0005(6)
C16 0.0165(7) 0.0194(7) 0.0214(7) 0.0023(5) 0.0061(6) 0.0021(6)
C17 0.0177(7) 0.0204(7) 0.0170(7) -0.0012(6) 0.0040(6) 0.0043(6)
C18 0.0128(6) 0.0223(7) 0.0135(7) -0.0053(5) 0.0049(5) -0.0032(6)
O4 0.0216(5) 0.0306(6) 0.0188(5) -0.0030(4) 0.0108(4) -0.0032(4)
C19 0.0197(11) 0.032(3) 0.0227(14) -0.0022(15) 0.0077(10) -0.0079(15)
C20 0.026(2) 0.024(2) 0.0312(10) -0.0029(17) 0.0131(11) 0.0000(10)
C21 0.022(2) 0.024(2) 0.0198(16) 0.0008(15) 0.0102(15) 0.0017(16)
C22 0.0231(11) 0.0262(11) 0.0187(7) -0.0033(7) 0.0098(6) -0.0042(7)
C19' 0.0197(11) 0.032(3) 0.0227(14) -0.0022(15) 0.0077(10) -0.0079(15)
C20' 0.026(2) 0.024(2) 0.0312(10) -0.0029(17) 0.0131(11) 0.0000(10)
C21' 0.025(2) 0.028(2) 0.0222(18) -0.0051(17) 0.0132(16) -0.0011(17)
C22' 0.0231(11) 0.0262(11) 0.0187(7) -0.0033(7) 0.0098(6) -0.0042(7)

loop_
_atom_type_symbol
_atom_type_description
_atom_type_scat_dispersion_real
_atom_type_scat_dispersion_imag
_atom_type_scat_source
C C 0.0033 0.0016 'International Tables Vol C Tables 4.2.6.8 and 6.1.1.4'
H H 0.0000 0.0000 'International Tables Vol C Tables 4.2.6.8 and 6.1.1.4'
N N 0.0061 0.0033 'International Tables Vol C Tables 4.2.6.8 and 6.1.1.4'
O O 0.0106 0.0060 'International Tables Vol C Tables 4.2.6.8 and 6.1.1.4'

loop_
_geom_angle_atom_site_label_1
_geom_angle_atom_site_label_2
_geom_angle_atom_site_label_3
_geom_angle_site_symmetry_1
_geom_angle_site_symmetry_3
_geom_angle
_geom_angle_publ_flag
C11 O1 C13 . . 115.33(10) ?
C12 O2 H2 . . 112.7(13) ?
C18 O3 H3 . . 110.4(13) ?
C10 N1 C6 . . 117.55(11) ?
C14 N1 C6 . . 118.36(11) ?
C14 N1 C10 . . 117.00(11) ?
C2 C1 H1 . . 120.2 ?
C6 C1 H1 . . 120.2 ?
C6 C1 C2 . . 119.60(14) ?
C1 C2 H2A . . 119.9 ?
C3 C2 C1 . . 120.17(14) ?
C3 C2 H2A . . 119.9 ?
C2 C3 H3A . . 120.0 ?
C4 C3 C2 . . 120.04(14) ?
C4 C3 H3A . . 120.0 ?
C3 C4 H4 . . 119.9 ?
C3 C4 C5 . . 120.24(14) ?
C5 C4 H4 . . 119.9 ?
C4 C5 H5 . . 120.3 ?
C6 C5 C4 . . 119.42(14) ?
C6 C5 H5 . . 120.3 ?
C1 C6 N1 . . 119.79(12) ?
C5 C6 N1 . . 119.68(12) ?
C5 C6 C1 . . 120.52(13) ?
C8 C7 H7 . . 120.2 ?
C8 C7 C12 . . 119.50(13) ?
C12 C7 H7 . . 120.2 ?
C7 C8 H8 . . 119.3 ?
C7 C8 C9 . . 121.50(13) ?
C9 C8 H8 . . 119.3 ?
C8 C9 H9 . . 120.3 ?
C8 C9 C10 . . 119.36(13) ?
C10 C9 H9 . . 120.3 ?
C9 C10 N1 . . 122.71(12) ?
C11 C10 N1 . . 118.56(12) ?
C11 C10 C9 . . 118.71(12) ?
O1 C11 C10 . . 121.88(12) ?
C12 C11 O1 . . 116.25(12) ?
C12 C11 C10 . . 121.82(12) ?
O2 C12 C7 . . 119.02(12) ?
O2 C12 C11 . . 121.89(13) ?
C11 C12 C7 . . 119.09(13) ?
C14 C13 O1 . . 121.88(12) ?
C18 C13 O1 . . 116.09(12) ?
C18 C13 C14 . . 122.01(12) ?
C13 C14 N1 . . 118.66(12) ?
C13 C14 C15 . . 118.31(12) ?
C15 C14 N1 . . 123.01(12) ?
C14 C15 H15 . . 120.1 ?
C16 C15 C14 . . 119.84(13) ?
C16 C15 H15 . . 120.1 ?
C15 C16 H16 . . 119.3 ?
C17 C16 C15 . . 121.41(13) ?
C17 C16 H16 . . 119.3 ?
C16 C17 H17 . . 120.4 ?
C16 C17 C18 . . 119.26(13) ?
C18 C17 H17 . . 120.4 ?
O3 C18 C13 . . 121.59(13) ?
O3 C18 C17 . . 119.23(12) ?
C13 C18 C17 . . 119.17(13) ?
C22 O4 C19 . . 111.1(6) ?
C22' O4 C19' . . 105.8(6) ?
O4 C19 H19A . . 111.3 ?
O4 C19 H19B . . 111.3 ?
O4 C19 C20 . . 102.5(6) ?
H19A C19 H19B . . 109.2 ?
C20 C19 H19A . . 111.3 ?
C20 C19 H19B . . 111.3 ?
C19 C20 H20A . . 111.0 ?
C19 C20 H20B . . 111.0 ?
C19 C20 C21 . . 103.9(8) ?
H20A C20 H20B . . 109.0 ?
C21 C20 H20A . . 111.0 ?
C21 C20 H20B . . 111.0 ?
C20 C21 H21A . . 110.9 ?
C20 C21 H21B . . 110.9 ?
H21A C21 H21B . . 108.9 ?
C22 C21 C20 . . 104.5(5) ?
C22 C21 H21A . . 110.9 ?
C22 C21 H21B . . 110.9 ?
O4 C22 C21 . . 105.6(4) ?
O4 C22 H22A . . 110.6 ?
O4 C22 H22B . . 110.6 ?
C21 C22 H22A . . 110.6 ?
C21 C22 H22B . . 110.6 ?
H22A C22 H22B . . 108.8 ?
O4 C19' H19C . . 109.8 ?
O4 C19' H19D . . 109.8 ?
O4 C19' C20' . . 109.4(7) ?
H19C C19' H19D . . 108.2 ?
C20' C19' H19C . . 109.8 ?
C20' C19' H19D . . 109.8 ?
C19' C20' H20C . . 111.3 ?
C19' C20' H20D . . 111.3 ?
C19' C20' C21' . . 102.5(7) ?
H20C C20' H20D . . 109.2 ?
C21' C20' H20C . . 111.3 ?
C21' C20' H20D . . 111.3 ?
C20' C21' H21C . . 111.5 ?
C20' C21' H21D . . 111.5 ?
C20' C21' C22' . . 101.3(7) ?
H21C C21' H21D . . 109.3 ?
C22' C21' H21C . . 111.5 ?
C22' C21' H21D . . 111.5 ?
O4 C22' C21' . . 104.9(5) ?
O4 C22' H22C . . 110.8 ?
O4 C22' H22D . . 110.8 ?
C21' C22' H22C . . 110.8 ?
C21' C22' H22D . . 110.8 ?
H22C C22' H22D . . 108.8 ?

loop_
_geom_bond_atom_site_label_1
_geom_bond_atom_site_label_2
_geom_bond_site_symmetry_2
_geom_bond_distance
_geom_bond_publ_flag
O1 C11 . 1.3908(16) ?
O1 C13 . 1.3946(16) ?
O2 H2 . 0.93(2) ?
O2 C12 . 1.3628(17) ?
O3 H3 . 0.91(2) ?
O3 C18 . 1.3601(16) ?
N1 C6 . 1.4448(17) ?
N1 C10 . 1.4162(17) ?
N1 C14 . 1.4147(17) ?
C1 H1 . 0.9500 ?
C1 C2 . 1.387(2) ?
C1 C6 . 1.386(2) ?
C2 H2A . 0.9500 ?
C2 C3 . 1.385(2) ?
C3 H3A . 0.9500 ?
C3 C4 . 1.381(2) ?
C4 H4 . 0.9500 ?
C4 C5 . 1.391(2) ?
C5 H5 . 0.9500 ?
C5 C6 . 1.385(2) ?
C7 H7 . 0.9500 ?
C7 C8 . 1.382(2) ?
C7 C12 . 1.392(2) ?
C8 H8 . 0.9500 ?
C8 C9 . 1.3916(19) ?
C9 H9 . 0.9500 ?
C9 C10 . 1.3965(19) ?
C10 C11 . 1.3920(19) ?
C11 C12 . 1.3876(19) ?
C13 C14 . 1.3887(19) ?
C13 C18 . 1.3868(19) ?
C14 C15 . 1.3936(19) ?
C15 H15 . 0.9500 ?
C15 C16 . 1.388(2) ?
C16 H16 . 0.9500 ?
C16 C17 . 1.382(2) ?
C17 H17 . 0.9500 ?
C17 C18 . 1.391(2) ?
O4 C19 . 1.451(5) ?
O4 C22 . 1.445(5) ?
O4 C19' . 1.457(5) ?
O4 C22' . 1.453(5) ?
C19 H19A . 0.9900 ?
C19 H19B . 0.9900 ?
C19 C20 . 1.514(6) ?
C20 H20A . 0.9900 ?
C20 H20B . 0.9900 ?
C20 C21 . 1.526(7) ?
C21 H21A . 0.9900 ?
C21 H21B . 0.9900 ?
C21 C22 . 1.523(7) ?
C22 H22A . 0.9900 ?
C22 H22B . 0.9900 ?
C19' H19C . 0.9900 ?
C19' H19D . 0.9900 ?
C19' C20' . 1.515(6) ?
C20' H20C . 0.9900 ?
C20' H20D . 0.9900 ?
C20' C21' . 1.526(7) ?
C21' H21C . 0.9900 ?
C21' H21D . 0.9900 ?
C21' C22' . 1.532(8) ?
C22' H22C . 0.9900 ?
C22' H22D . 0.9900 ?

loop_
_geom_hbond_atom_site_label_D
_geom_hbond_atom_site_label_H
_geom_hbond_atom_site_label_A
_geom_hbond_site_symmetry_A
_geom_hbond_distance_DH
_geom_hbond_distance_HA
_geom_hbond_distance_DA
_geom_hbond_angle_DHA
_geom_hbond_publ_flag
O2 H2 O4 . 0.93(2) 1.88(2) 2.7729(15) 159.5(19) yes
O3 H3 O4 . 0.91(2) 1.88(2) 2.7447(15) 157.0(19) yes

loop_
_geom_torsion_atom_site_label_1
_geom_torsion_atom_site_label_2
_geom_torsion_atom_site_label_3
_geom_torsion_atom_site_label_4
_geom_torsion_site_symmetry_1
_geom_torsion_site_symmetry_2
_geom_torsion_site_symmetry_3
_geom_torsion_site_symmetry_4
_geom_torsion
_geom_torsion_publ_flag
O1 C11 C12 O2 . . . . 2.79(18) ?
O1 C11 C12 C7 . . . . -177.89(12) ?
O1 C13 C14 N1 . . . . 0.62(18) ?
O1 C13 C14 C15 . . . . -178.17(12) ?
O1 C13 C18 O3 . . . . -1.08(18) ?
O1 C13 C18 C17 . . . . 177.75(11) ?
N1 C10 C11 O1 . . . . -0.26(19) ?
N1 C10 C11 C12 . . . . -177.64(12) ?
N1 C14 C15 C16 . . . . -178.48(12) ?
C1 C2 C3 C4 . . . . -0.2(2) ?
C2 C1 C6 N1 . . . . -178.07(12) ?
C2 C1 C6 C5 . . . . 1.2(2) ?
C2 C3 C4 C5 . . . . 0.4(2) ?
C3 C4 C5 C6 . . . . 0.2(2) ?
C4 C5 C6 N1 . . . . 178.27(12) ?
C4 C5 C6 C1 . . . . -1.0(2) ?
C6 N1 C10 C9 . . . . 10.81(18) ?
C6 N1 C10 C11 . . . . -170.60(12) ?
C6 N1 C14 C13 . . . . 170.18(12) ?
C6 N1 C14 C15 . . . . -11.10(19) ?
C6 C1 C2 C3 . . . . -0.6(2) ?
C7 C8 C9 C10 . . . . -0.5(2) ?
C8 C7 C12 O2 . . . . 178.66(12) ?
C8 C7 C12 C11 . . . . -0.7(2) ?
C8 C9 C10 N1 . . . . 178.00(12) ?
C8 C9 C10 C11 . . . . -0.58(19) ?
C9 C10 C11 O1 . . . . 178.38(11) ?
C9 C10 C11 C12 . . . . 1.0(2) ?
C10 N1 C6 C1 . . . . 80.90(16) ?
C10 N1 C6 C5 . . . . -98.38(15) ?
C10 N1 C14 C13 . . . . 20.31(18) ?
C10 N1 C14 C15 . . . . -160.96(12) ?
C10 C11 C12 O2 . . . . -179.69(12) ?
C10 C11 C12 C7 . . . . -0.4(2) ?
C11 O1 C13 C14 . . . . -20.88(17) ?
C11 O1 C13 C18 . . . . 160.53(11) ?
C12 C7 C8 C9 . . . . 1.1(2) ?
C13 O1 C11 C10 . . . . 20.67(17) ?
C13 O1 C11 C12 . . . . -161.81(11) ?
C13 C14 C15 C16 . . . . 0.25(19) ?
C14 N1 C6 C1 . . . . -68.80(17) ?
C14 N1 C6 C5 . . . . 111.92(14) ?
C14 N1 C10 C9 . . . . 160.93(12) ?
C14 N1 C10 C11 . . . . -20.49(17) ?
C14 C13 C18 O3 . . . . -179.66(12) ?
C14 C13 C18 C17 . . . . -0.84(19) ?
C14 C15 C16 C17 . . . . -0.3(2) ?
C15 C16 C17 C18 . . . . -0.2(2) ?
C16 C17 C18 O3 . . . . 179.60(12) ?
C16 C17 C18 C13 . . . . 0.7(2) ?
C18 C13 C14 N1 . . . . 179.12(12) ?
C18 C13 C14 C15 . . . . 0.34(19) ?
O4 C19 C20 C21 . . . . -35.2(14) ?
O4 C19' C20' C21' . . . . 16.4(16) ?
C19 O4 C22 C21 . . . . -10.8(16) ?
C19 C20 C21 C22 . . . . 29.2(14) ?
C20 C21 C22 O4 . . . . -12.0(14) ?
C22 O4 C19 C20 . . . . 29.1(15) ?
C19' O4 C22' C21' . . . . -30.9(15) ?
C19' C20' C21' C22' . . . . -33.6(14) ?
C20' C21' C22' O4 . . . . 40.6(14) ?
C22' O4 C19' C20' . . . . 8.9(17) ?

_cod_database_fobs_code 1559210
